data_2239893
loop_
_publ_author_name
'Wang, Zhijun'
'Zhou, Chengyong'
'Yan, Lei'
'Wang, Jinglin'

_publ_contact_author
;
Wang, Jinglin
Department of Chemistry, Changzhi University,
Changzhi, Shanxi 046011
People's Republic of China
;
_publ_section_title
;
 Crystal structure of
 (<i>E</i>)-<i>N</i>'-benzylidene-1-methyl-4-nitro-1<i>H</i>-pyrrole-2-carbohydrazide
;
_journal_coeditor_code BT6990
_journal_issue 9
_journal_name_full 'Acta Crystallographica Section E'
_journal_page_first o995
_journal_paper_doi 10.1107/S1600536814018054
_journal_volume 70
_journal_year 2014
_chemical_formula_iupac 'C13 H12 N4 O3'
_chemical_formula_moiety 'C13 H12 N4 O3'
_chemical_formula_sum 'C13 H12 N4 O3'
_chemical_formula_weight 272.27
_chemical_name_systematic (<i>E</i>)-<i>N</i>'-Benzylidene-1-methyl-4-nitro-1<i>H</i>-pyrrole-2-carbohydrazide
_space_group_IT_number 14
_symmetry_cell_setting monoclinic
_symmetry_space_group_name_Hall '-P 2ybc'
_symmetry_space_group_name_H-M 'P 1 21/c 1'
_atom_sites_solution_hydrogens geom
_atom_sites_solution_primary direct
_atom_sites_solution_secondary difmap
_audit_creation_method SHELXL-97
_cell_angle_alpha 90.00
_cell_angle_beta 95.409(3)
_cell_angle_gamma 90.00
_cell_formula_units_Z 4
_cell_length_a 13.030(3)
_cell_length_b 11.900(3)
_cell_length_c 8.331(2)
_cell_measurement_reflns_used 1529
_cell_measurement_temperature 298(2)
_cell_measurement_theta_max 24.012
_cell_measurement_theta_min 2.323
_cell_volume 1286.0(5)
_computing_cell_refinement 'SAINT (Bruker, 1999)'
_computing_data_collection 'SMART (Bruker, 1999)'
_computing_data_reduction 'SAINT (Bruker, 1999)'
_computing_molecular_graphics 'SHELXTL (Sheldrick, 2008)'
_computing_publication_material 'SHELXTL (Sheldrick, 2008) and DIAMOND (Brandenburg, 2005)'
_computing_structure_refinement 'SHELXL97 (Sheldrick, 2008)'
_computing_structure_solution 'SHELXS97 (Sheldrick, 2008)'
_diffrn_ambient_temperature 298(2)
_diffrn_measured_fraction_theta_full 0.996
_diffrn_measured_fraction_theta_max 0.996
_diffrn_measurement_device_type 'Bruker SMART 1000 CCD'
_diffrn_measurement_method 'phi and omega scans'
_diffrn_radiation_monochromator graphite
_diffrn_radiation_source 'fine-focus sealed tube'
_diffrn_radiation_type MoK\a
_diffrn_radiation_wavelength 0.71073
_diffrn_reflns_av_R_equivalents 0.0427
_diffrn_reflns_av_sigmaI/netI 0.0501
_diffrn_reflns_limit_h_max 15
_diffrn_reflns_limit_h_min -13
_diffrn_reflns_limit_k_max 14
_diffrn_reflns_limit_k_min -14
_diffrn_reflns_limit_l_max 9
_diffrn_reflns_limit_l_min -9
_diffrn_reflns_number 6283
_diffrn_reflns_theta_full 24.99
_diffrn_reflns_theta_max 24.99
_diffrn_reflns_theta_min 2.32
_exptl_absorpt_coefficient_mu 0.104
_exptl_absorpt_correction_T_max 0.9826
_exptl_absorpt_correction_T_min 0.9676
_exptl_absorpt_correction_type multi-scan
_exptl_absorpt_process_details '(SADABS; Bruker, 2005)'
_exptl_crystal_colour yellow
_exptl_crystal_density_diffrn 1.406
_exptl_crystal_density_method 'not measured'
_exptl_crystal_description block
_exptl_crystal_F_000 568
_exptl_crystal_size_max 0.32
_exptl_crystal_size_mid 0.20
_exptl_crystal_size_min 0.17
_refine_diff_density_max 0.191
_refine_diff_density_min -0.180
_refine_ls_extinction_method none
_refine_ls_goodness_of_fit_ref 1.026
_refine_ls_hydrogen_treatment constr
_refine_ls_matrix_type full
_refine_ls_number_parameters 182
_refine_ls_number_reflns 2248
_refine_ls_number_restraints 0
_refine_ls_restrained_S_all 1.026
_refine_ls_R_factor_all 0.0887
_refine_ls_R_factor_gt 0.0466
_refine_ls_shift/su_max 0.000
_refine_ls_shift/su_mean 0.000
_refine_ls_structure_factor_coef Fsqd
_refine_ls_weighting_details 'calc w=1/[\s^2^(Fo^2^)+(0.0571P)^2^+0.2921P] where P=(Fo^2^+2Fc^2^)/3'
_refine_ls_weighting_scheme calc
_refine_ls_wR_factor_gt 0.1078
_refine_ls_wR_factor_ref 0.1352
_reflns_number_gt 1382
_reflns_number_total 2248
_reflns_threshold_expression I>2\s(I)
_cod_data_source_file bt6990sup1.cif
_cod_data_source_block I
_cod_original_cell_volume 1285.92(17)
_cod_original_sg_symbol_H-M 'P 21/c'
_cod_database_code 2239893
_cod_database_fobs_code 2239893

loop_
_symmetry_equiv_pos_as_xyz
'x, y, z'
'-x, y+1/2, -z+1/2'
'-x, -y, -z'
'x, -y-1/2, z-1/2'

loop_
_atom_site_type_symbol
_atom_site_label
_atom_site_fract_x
_atom_site_fract_y
_atom_site_fract_z
_atom_site_U_iso_or_equiv
_atom_site_adp_type
_atom_site_calc_flag
_atom_site_refinement_flags
_atom_site_occupancy
_atom_site_symmetry_multiplicity
N N1 0.80415(15) 0.34342(17) 0.4275(2) 0.0409(5) Uani d . 1 1
N N2 0.74919(15) 0.27603(17) 0.5233(2) 0.0435(6) Uani d . 1 1
H H2 0.7314 0.3006 0.6138 0.052 Uiso calc R 1 1
N N3 0.64881(15) -0.00154(17) 0.5892(2) 0.0436(6) Uani d . 1 1
N N4 0.45223(18) 0.0771(3) 0.8358(3) 0.0618(7) Uani d . 1 1
O O1 0.75036(14) 0.12934(15) 0.3497(2) 0.0540(5) Uani d . 1 1
O O2 0.41349(15) -0.0109(2) 0.8783(2) 0.0804(7) Uani d . 1 1
O O3 0.42286(18) 0.1703(2) 0.8735(3) 0.0916(8) Uani d . 1 1
C C1 0.72375(18) 0.1713(2) 0.4734(3) 0.0397(6) Uani d . 1 1
C C2 0.65549(18) 0.1145(2) 0.5783(3) 0.0386(6) Uani d . 1 1
C C3 0.58369(18) 0.1601(2) 0.6690(3) 0.0441(7) Uani d . 1 1
H H3 0.5704 0.2361 0.6829 0.053 Uiso calc R 1 1
C C4 0.53470(19) 0.0704(2) 0.7359(3) 0.0469(7) Uani d . 1 1
C C5 0.57607(19) -0.0277(2) 0.6867(3) 0.0502(7) Uani d . 1 1
H H5 0.5572 -0.0998 0.7156 0.060 Uiso calc R 1 1
C C6 0.7129(2) -0.0846(2) 0.5155(3) 0.0560(8) Uani d . 1 1
H H6A 0.6865 -0.1586 0.5319 0.084 Uiso calc R 1 1
H H6B 0.7825 -0.0796 0.5644 0.084 Uiso calc R 1 1
H H6C 0.7117 -0.0700 0.4020 0.084 Uiso calc R 1 1
C C7 0.81171(19) 0.4454(2) 0.4711(3) 0.0419(6) Uani d . 1 1
H H7 0.7786 0.4697 0.5589 0.050 Uiso calc R 1 1
C C8 0.87158(18) 0.5250(2) 0.3853(3) 0.0388(6) Uani d . 1 1
C C9 0.93840(19) 0.4903(2) 0.2762(3) 0.0467(7) Uani d . 1 1
H H9 0.9426 0.4143 0.2512 0.056 Uiso calc R 1 1
C C10 0.9988(2) 0.5662(2) 0.2040(3) 0.0530(8) Uani d . 1 1
H H10 1.0445 0.5413 0.1324 0.064 Uiso calc R 1 1
C C11 0.9919(2) 0.6776(3) 0.2370(3) 0.0604(8) Uani d . 1 1
H H11 1.0330 0.7290 0.1885 0.072 Uiso calc R 1 1
C C12 0.9246(3) 0.7139(2) 0.3416(4) 0.0724(10) Uani d . 1 1
H H12 0.9186 0.7903 0.3620 0.087 Uiso calc R 1 1
C C13 0.8655(2) 0.6380(2) 0.4170(3) 0.0587(8) Uani d . 1 1
H H13 0.8210 0.6635 0.4901 0.070 Uiso calc R 1 1

loop_
_atom_site_aniso_label
_atom_site_aniso_U_11
_atom_site_aniso_U_22
_atom_site_aniso_U_33
_atom_site_aniso_U_12
_atom_site_aniso_U_13
_atom_site_aniso_U_23
N1 0.0444(12) 0.0449(13) 0.0346(12) -0.0062(10) 0.0097(10) 0.0028(10)
N2 0.0533(13) 0.0436(12) 0.0362(13) -0.0105(10) 0.0172(10) -0.0027(10)
N3 0.0437(13) 0.0442(13) 0.0428(13) -0.0056(10) 0.0024(10) 0.0019(11)
N4 0.0421(14) 0.096(2) 0.0474(15) -0.0117(15) 0.0069(12) 0.0073(16)
O1 0.0735(13) 0.0526(11) 0.0388(11) -0.0083(10) 0.0211(10) -0.0081(9)
O2 0.0547(13) 0.1207(19) 0.0668(15) -0.0377(13) 0.0107(11) 0.0153(14)
O3 0.0764(17) 0.112(2) 0.0932(19) 0.0082(15) 0.0433(14) -0.0026(17)
C1 0.0425(15) 0.0449(16) 0.0319(15) -0.0037(12) 0.0039(12) 0.0031(13)
C2 0.0400(14) 0.0439(15) 0.0316(14) -0.0057(12) 0.0009(11) 0.0038(12)
C3 0.0436(15) 0.0507(16) 0.0385(16) -0.0035(13) 0.0065(13) 0.0029(13)
C4 0.0354(14) 0.0679(19) 0.0379(16) -0.0091(14) 0.0054(12) 0.0040(14)
C5 0.0473(17) 0.0566(18) 0.0455(17) -0.0171(14) -0.0013(14) 0.0101(14)
C6 0.0604(19) 0.0455(16) 0.061(2) 0.0004(14) 0.0017(15) -0.0036(14)
C7 0.0439(15) 0.0466(16) 0.0367(15) 0.0009(13) 0.0115(12) -0.0018(13)
C8 0.0417(14) 0.0402(15) 0.0343(15) -0.0041(11) 0.0023(12) 0.0002(12)
C9 0.0474(16) 0.0388(15) 0.0552(17) 0.0036(12) 0.0116(14) 0.0038(13)
C10 0.0493(16) 0.0574(19) 0.0547(19) -0.0070(14) 0.0177(14) 0.0038(15)
C11 0.075(2) 0.0553(19) 0.0521(19) -0.0224(16) 0.0116(16) 0.0043(15)
C12 0.110(3) 0.0413(17) 0.069(2) -0.0147(18) 0.025(2) -0.0071(16)
C13 0.078(2) 0.0486(18) 0.0523(19) -0.0055(15) 0.0238(16) -0.0101(15)

loop_
_atom_type_symbol
_atom_type_description
_atom_type_scat_dispersion_real
_atom_type_scat_dispersion_imag
_atom_type_scat_source
C C 0.0033 0.0016 'International Tables Vol C Tables 4.2.6.8 and 6.1.1.4'
H H 0.0000 0.0000 'International Tables Vol C Tables 4.2.6.8 and 6.1.1.4'
N N 0.0061 0.0033 'International Tables Vol C Tables 4.2.6.8 and 6.1.1.4'
O O 0.0106 0.0060 'International Tables Vol C Tables 4.2.6.8 and 6.1.1.4'

loop_
_geom_angle_atom_site_label_1
_geom_angle_atom_site_label_2
_geom_angle_atom_site_label_3
_geom_angle
C7 N1 N2 114.9(2)
C1 N2 N1 119.1(2)
C1 N2 H2 120.5
N1 N2 H2 120.5
C5 N3 C2 108.8(2)
C5 N3 C6 124.1(2)
C2 N3 C6 127.0(2)
O3 N4 O2 123.5(3)
O3 N4 C4 118.2(3)
O2 N4 C4 118.3(3)
O1 C1 N2 123.8(2)
O1 C1 C2 123.3(2)
N2 C1 C2 112.8(2)
C3 C2 N3 108.0(2)
C3 C2 C1 129.0(2)
N3 C2 C1 122.8(2)
C2 C3 C4 106.3(2)
C2 C3 H3 126.8
C4 C3 H3 126.8
C5 C4 C3 109.1(2)
C5 C4 N4 124.4(3)
C3 C4 N4 126.4(3)
N3 C5 C4 107.8(2)
N3 C5 H5 126.1
C4 C5 H5 126.1
N3 C6 H6A 109.5
N3 C6 H6B 109.5
H6A C6 H6B 109.5
N3 C6 H6C 109.5
H6A C6 H6C 109.5
H6B C6 H6C 109.5
N1 C7 C8 120.8(2)
N1 C7 H7 119.6
C8 C7 H7 119.6
C13 C8 C9 118.1(2)
C13 C8 C7 119.9(2)
C9 C8 C7 121.9(2)
C10 C9 C8 121.0(2)
C10 C9 H9 119.5
C8 C9 H9 119.5
C11 C10 C9 120.1(3)
C11 C10 H10 119.9
C9 C10 H10 119.9
C10 C11 C12 119.8(3)
C10 C11 H11 120.1
C12 C11 H11 120.1
C11 C12 C13 120.4(3)
C11 C12 H12 119.8
C13 C12 H12 119.8
C8 C13 C12 120.6(3)
C8 C13 H13 119.7
C12 C13 H13 119.7

loop_
_geom_bond_atom_site_label_1
_geom_bond_atom_site_label_2
_geom_bond_distance
N1 C7 1.268(3)
N1 N2 1.379(3)
N2 C1 1.346(3)
N2 H2 0.8600
N3 C5 1.342(3)
N3 C2 1.386(3)
N3 C6 1.466(3)
N4 O3 1.224(3)
N4 O2 1.230(3)
N4 C4 1.422(3)
O1 C1 1.224(3)
C1 C2 1.469(3)
C2 C3 1.369(3)
C3 C4 1.387(3)
C3 H3 0.9300
C4 C5 1.365(4)
C5 H5 0.9300
C6 H6A 0.9600
C6 H6B 0.9600
C6 H6C 0.9600
C7 C8 1.456(3)
C7 H7 0.9300
C8 C13 1.374(3)
C8 C9 1.380(3)
C9 C10 1.374(3)
C9 H9 0.9300
C10 C11 1.359(4)
C10 H10 0.9300
C11 C12 1.363(4)
C11 H11 0.9300
C12 C13 1.376(4)
C12 H12 0.9300
C13 H13 0.9300

loop_
_geom_hbond_atom_site_label_D
_geom_hbond_atom_site_label_H
_geom_hbond_atom_site_label_A
_geom_hbond_site_symmetry_A
_geom_hbond_distance_DH
_geom_hbond_distance_HA
_geom_hbond_distance_DA
_geom_hbond_angle_DHA
N2 H2 O1 4_566 0.86 2.13 2.942(2) 158
C6 H6B <i>Cg</i> 4_566 0.96 2.70 3.590(3) 154

loop_
_geom_torsion_atom_site_label_1
_geom_torsion_atom_site_label_2
_geom_torsion_atom_site_label_3
_geom_torsion_atom_site_label_4
_geom_torsion
C7 N1 N2 C1 170.0(2)
N1 N2 C1 O1 3.3(4)
N1 N2 C1 C2 -173.4(2)
C5 N3 C2 C3 -1.1(3)
C6 N3 C2 C3 -178.0(2)
C5 N3 C2 C1 -176.4(2)
C6 N3 C2 C1 6.7(4)
O1 C1 C2 C3 -146.8(3)
N2 C1 C2 C3 29.9(4)
O1 C1 C2 N3 27.4(4)
N2 C1 C2 N3 -155.9(2)
N3 C2 C3 C4 0.7(3)
C1 C2 C3 C4 175.6(2)
C2 C3 C4 C5 0.0(3)
C2 C3 C4 N4 -178.1(2)
O3 N4 C4 C5 179.0(3)
O2 N4 C4 C5 -1.7(4)
O3 N4 C4 C3 -3.2(4)
O2 N4 C4 C3 176.1(3)
C2 N3 C5 C4 1.1(3)
C6 N3 C5 C4 178.1(2)
C3 C4 C5 N3 -0.7(3)
N4 C4 C5 N3 177.4(2)
N2 N1 C7 C8 177.2(2)
N1 C7 C8 C13 169.5(3)
N1 C7 C8 C9 -13.1(4)
C13 C8 C9 C10 1.4(4)
C7 C8 C9 C10 -176.0(2)
C8 C9 C10 C11 -1.3(4)
C9 C10 C11 C12 -0.2(5)
C10 C11 C12 C13 1.7(5)
C9 C8 C13 C12 0.0(4)
C7 C8 C13 C12 177.5(3)
C11 C12 C13 C8 -1.6(5)
